data_9011765
loop_
_publ_author_name
'Sokolova, E. V.'
'Ferraris, G.'
'Ivaldi, G.'
'Pautov, L. A.'
'Khvorov, P. V.'

_publ_section_title
;
 Crystal structure of kapitsaite-(Y), a new borosilicate isotypic with
 hyalotekite - Crystal chemistry of the related isomorphous series
 Garmskii district, Northern Tajikistan
;
_journal_name_full 'Neues Jahrbuch fur Mineralogie, Monatshefte'
_journal_page_first 74
_journal_page_last 84
_journal_volume 2000
_journal_year 2000
_chemical_compound_source 'Dara-i-Pioz glacier, Alaiskii mountain range, Tien-Shan,'
_chemical_formula_sum
;B3.7 Ba3.68 Ca0.66 Dy0.08 Er0.06 F Gd0.08 K0.12 Nd0.06 O28 Pb0.2 Si8.3 Sm0.06
 Y
;
_chemical_name_mineral Kapitsaite-(Y)
_space_group_IT_number 2
_symmetry_space_group_name_Hall '-P 1 (-1/2*x+1/2*y+1/2*z,1/2*x-1/2*y+1/2*z,1/2*x+1/2*y-1/2*z)'
_symmetry_space_group_name_H-M 'I -1'
_cell_angle_alpha 90.64
_cell_angle_beta 90.05
_cell_angle_gamma 89.97
_cell_formula_units_Z 2
_cell_length_a 11.181
_cell_length_b 10.850
_cell_length_c 10.252
_cell_volume 1243.631
_database_code_amcsd 0014904
_exptl_crystal_density_diffrn 3.900
_cod_original_formula_sum 'Ba3.68 Pb.2 K.12 (Y Ca.66 Gd.08 Dy.08 Sm.06 Nd.06 Er.06) Si8.3 B3.7 O28 F'
_cod_database_code 9011765

loop_
_space_group_symop_operation_xyz
x,y,z
1/2+x,1/2+y,1/2+z
-x,-y,-z
1/2-x,1/2-y,1/2-z

loop_
_atom_site_label
_atom_site_fract_x
_atom_site_fract_y
_atom_site_fract_z
_atom_site_occupancy
_atom_site_U_iso_or_equiv
_atom_site_type_symbol
_atom_site_attached_hydrogens
Ba1 0.17900 0.18100 0.00500 0.33000 0.01900 Ba 0
Ba1A 0.20140 0.20590 0.01320 0.67000 0.01500 Ba 0
Ba2 0.80230 0.20200 0.01170 0.84000 0.02100 Ba 0
PbBa2A 0.83000 0.17000 0.00500 0.10000 0.00100 Pb 0
KBa2A 0.83000 0.17000 0.00500 0.06000 0.00100 K 0
YM 0.99990 0.00040 0.22720 0.50000 0.01700 Y 0
CaM 0.99990 0.00040 0.22720 0.33000 0.01700 Ca 0
GdM 0.99990 0.00040 0.22720 0.04000 0.01700 Gd 0
DyM 0.99990 0.00040 0.22720 0.04000 0.01700 Dy 0
SmM 0.99990 0.00040 0.22720 0.03000 0.01700 Sm 0
NdM 0.99990 0.00040 0.22720 0.03000 0.01700 Nd 0
ErM 0.99990 0.00040 0.22720 0.03000 0.01700 Er 0
SiT 0.32000 0.50000 -0.00200 0.15000 0.01900 Si 0
BT 0.32000 0.50000 -0.00200 0.85000 0.01900 B 0
B 0.50000 0.34500 0.03300 1.00000 0.00600 B 0
Si1 0.19690 0.52500 0.24110 1.00000 0.01200 Si 0
Si2 0.80330 0.52590 0.24020 1.00000 0.01100 Si 0
Si3 0.00080 0.31990 0.26370 1.00000 0.01500 Si 0
Si4 -0.00020 0.72170 0.27910 1.00000 0.01300 Si 0
O1 0.87900 0.63800 0.30200 1.00000 0.02600 O 0
O2 0.88200 0.40000 0.23300 1.00000 0.02300 O 0
O3 0.11900 0.39900 0.22800 1.00000 0.02200 O 0
O4 0.12000 0.63800 0.30300 1.00000 0.02500 O 0
O5 0.23900 0.56900 0.09400 1.00000 0.01500 O 0
O6 0.76000 0.56700 0.09300 1.00000 0.01400 O 0
O7 0.60800 0.40800 0.07700 1.00000 0.01800 O 0
O8 0.39200 0.40800 0.07500 1.00000 0.01000 O 0
O9 0.50200 0.21600 0.08300 1.00000 0.01600 O 0
O10 0.50100 0.66600 0.11300 1.00000 0.01000 O 0
O11 -0.00100 0.78600 0.14300 1.00000 0.02000 O 0
O12 0.99900 0.20200 0.17100 1.00000 0.00600 O 0
O13 0.30500 0.50600 0.33900 1.00000 0.01900 O 0
O14 0.69800 0.51000 0.34000 1.00000 0.01900 O 0
F 0.00000 0.00000 0.00000 1.00000 0.01500 F 0

loop_
_cod_changelog_entry_id
_cod_changelog_entry_author
_cod_changelog_entry_date
_cod_changelog_entry_text
1
;cod-tools version 3.8.0
Id: cif_guess_AMCSD_atom_types 9581 2023-05-17 12:35:41Z saulius
;
2023-05-23T09:20:35+03:00
;Derived atom types and hydrogen counts
from atom names that follow the AMCSD naming convention
(Wat == water, O-H == hydroxyl).
;

loop_
_cod_related_entry_id
_cod_related_entry_database
_cod_related_entry_code
1 AMCSD 0014904
